data_7056799
loop_
_publ_author_name
'Scaldini, Felipe Mageste'
'Ramalho Freitas, Maria Clara'
'De Souza Reis, Mario'
'Yoshida, Maria Irene'
'Krambrock, Klaus'
'Machado, Fl\'avia Cavalieri'

_publ_section_title
;
 A Co(ii) 1D coordination polymer constructed from
 1,3-bisbenzyl-2-oxoimidazoline-4,5-dicarboxylic acid: crystal structure
 and magnetic properties
;
_journal_issue 2
_journal_name_full 'New Journal of Chemistry'
_journal_page_first 1216
_journal_paper_doi 10.1039/C7NJ04564F
_journal_volume 42
_journal_year 2018
_chemical_formula_sum 'C19 H20 Co N2 O7'
_chemical_formula_weight 447.3
_space_group_IT_number 61
_space_group_name_Hall '-P 2ac 2ab'
_space_group_name_H-M_alt 'P b c a'
_symmetry_cell_setting orthorhombic
_symmetry_Int_Tables_number 61
_symmetry_space_group_name_Hall '-P 2ac 2ab'
_symmetry_space_group_name_H-M 'P b c a'
_atom_sites_solution_hydrogens mixed
_audit_creation_date 2017-09-04T10:39:03-00:00
_audit_creation_method 'WinGX routine CIF_UPDATE'
_cell_angle_alpha 90
_cell_angle_beta 90
_cell_angle_gamma 90
_cell_formula_units_Z 8
_cell_length_a 10.0102(3)
_cell_length_b 9.8872(3)
_cell_length_c 38.8711(14)
_cell_measurement_reflns_used 7546
_cell_measurement_temperature 293(2)
_cell_measurement_theta_max 26.10
_cell_measurement_theta_min 2.62
_cell_volume 3847.2(2)
_computing_structure_refinement 'SHELXL-2014/7 (Sheldrick, 2014)'
_diffrn_ambient_temperature 293(2)
_diffrn_measured_fraction_theta_full 0.999
_diffrn_measured_fraction_theta_max 0.992
_diffrn_measurement_device_type 'Bruker APEX-II CCD'
_diffrn_measurement_method '\f and \w scans'
_diffrn_radiation_type MoK\a
_diffrn_radiation_wavelength 0.71073
_diffrn_reflns_av_R_equivalents 0.044
_diffrn_reflns_av_unetI/netI 0.0365
_diffrn_reflns_Laue_measured_fraction_full 0.999
_diffrn_reflns_Laue_measured_fraction_max 0.992
_diffrn_reflns_limit_h_max 12
_diffrn_reflns_limit_h_min -12
_diffrn_reflns_limit_k_max 12
_diffrn_reflns_limit_k_min -11
_diffrn_reflns_limit_l_max 48
_diffrn_reflns_limit_l_min -47
_diffrn_reflns_number 23502
_diffrn_reflns_point_group_measured_fraction_full 0.999
_diffrn_reflns_point_group_measured_fraction_max 0.992
_diffrn_reflns_theta_full 25.242
_diffrn_reflns_theta_max 26.426
_diffrn_reflns_theta_min 2.289
_exptl_absorpt_coefficient_mu 0.937
_exptl_absorpt_correction_T_max 0.7454
_exptl_absorpt_correction_T_min 0.6542
_exptl_absorpt_correction_type multi-scan
_exptl_absorpt_process_details SADABS
_exptl_crystal_density_diffrn 1.545
_exptl_crystal_description square
_exptl_crystal_F_000 1848
_exptl_crystal_size_max 0.445
_exptl_crystal_size_mid 0.322
_exptl_crystal_size_min 0.226
_refine_diff_density_max 0.545
_refine_diff_density_min -0.266
_refine_diff_density_rms 0.059
_refine_ls_extinction_method none
_refine_ls_goodness_of_fit_ref 1.037
_refine_ls_hydrogen_treatment mixed
_refine_ls_matrix_type full
_refine_ls_number_parameters 269
_refine_ls_number_reflns 3936
_refine_ls_number_restraints 2
_refine_ls_restrained_S_all 1.037
_refine_ls_R_factor_all 0.0685
_refine_ls_R_factor_gt 0.0398
_refine_ls_shift/su_max 0.002
_refine_ls_shift/su_mean 0
_refine_ls_structure_factor_coef Fsqd
_refine_ls_weighting_details 'w=1/[\s^2^(Fo^2^)+(0.0411P)^2^+2.7973P] where P=(Fo^2^+2Fc^2^)/3'
_refine_ls_weighting_scheme calc
_refine_ls_wR_factor_gt 0.0845
_refine_ls_wR_factor_ref 0.0939
_reflns_Friedel_coverage 0
_reflns_number_gt 2870
_reflns_number_total 3936
_reflns_threshold_expression 'I > 2\s(I)'
_cod_data_source_file c7nj04564f2.cif
_cod_data_source_block rdc88
_cod_depositor_comments 'Adding full bibliography for 7056799.cif.'
_cod_database_code 7056799

loop_
_symmetry_equiv_pos_as_xyz
'x, y, z'
'-x+1/2, -y, z+1/2'
'x+1/2, -y+1/2, -z'
'-x, y+1/2, -z+1/2'
'-x, -y, -z'
'x-1/2, y, -z-1/2'
'-x-1/2, y-1/2, z'
'x, -y-1/2, z-1/2'

loop_
_atom_site_label
_atom_site_type_symbol
_atom_site_fract_x
_atom_site_fract_y
_atom_site_fract_z
_atom_site_U_iso_or_equiv
_atom_site_adp_type
_atom_site_occupancy
_atom_site_site_symmetry_order
_atom_site_calc_flag
_atom_site_refinement_flags_posn
_atom_site_refinement_flags_adp
O4 O 0.23644(18) 0.21401(16) 0.43175(5) 0.0369(4) Uani 1 1 d . .
O2 O 0.0032(2) 0.15263(19) 0.47079(4) 0.0456(5) Uani 1 1 d . .
O3 O -0.1218(3) 0.3322(2) 0.46064(6) 0.0732(8) Uani 1 1 d . .
C4 C -0.0579(3) 0.2344(3) 0.45118(7) 0.0339(6) Uani 1 1 d . .
C5 C 0.1837(2) 0.3115(2) 0.41599(6) 0.0239(5) Uani 1 1 d . .
O5 O 0.22236(17) 0.43089(16) 0.41711(4) 0.0310(4) Uani 1 1 d . .
O6W O 0.05595(18) -0.14942(17) 0.46144(5) 0.0376(5) Uani 1 1 d . .
H6WA H 0.0371 -0.1472 0.4828 0.056 Uiso 1 1 d R U
H6WB H 0.1104 -0.2139 0.4576 0.056 Uiso 1 1 d R U
O7W O 0.2749(4) 0.0169(3) 0.48887(8) 0.0907(11) Uani 1 1 d D .
H7WC H 0.296(5) 0.045(5) 0.5084(10) 0.136 Uiso 1 1 d D U
H7WA H 0.339(4) 0.047(6) 0.4799(12) 0.136 Uiso 1 1 d D U
Co1 Co 0.14326(4) 0.03269(3) 0.44684(2) 0.02863(12) Uani 1 1 d . .
O1 O 0.06921(17) -0.04331(17) 0.35716(5) 0.0347(4) Uani 1 1 d . .
N2 N 0.0957(2) 0.1840(2) 0.36670(5) 0.0268(5) Uani 1 1 d . .
C2 C 0.0622(2) 0.2822(2) 0.39334(6) 0.0238(5) Uani 1 1 d . .
H2 H 0.0284 0.3659 0.383 0.029 Uiso 1 1 calc R U
C13 C -0.1357(2) -0.0301(2) 0.40817(7) 0.0315(6) Uani 1 1 d . .
H13A H -0.1687 -0.0291 0.4316 0.038 Uiso 1 1 calc R U
H13B H -0.1056 -0.1212 0.4031 0.038 Uiso 1 1 calc R U
N1 N -0.01994(19) 0.06393(18) 0.40549(5) 0.0237(4) Uani 1 1 d . .
C14 C -0.2486(3) 0.0054(2) 0.38417(7) 0.0309(6) Uani 1 1 d . .
C3 C -0.0502(2) 0.2077(2) 0.41255(6) 0.0241(5) Uani 1 1 d . .
H3 H -0.1361 0.2308 0.402 0.029 Uiso 1 1 calc R U
C7 C 0.1505(3) 0.2613(3) 0.30726(6) 0.0341(6) Uani 1 1 d . .
C6 C 0.2002(3) 0.2087(3) 0.34139(7) 0.0337(6) Uani 1 1 d . .
H6A H 0.2484 0.125 0.3375 0.04 Uiso 1 1 calc R U
H6B H 0.263 0.2736 0.3509 0.04 Uiso 1 1 calc R U
C1 C 0.0508(2) 0.0585(2) 0.37383(6) 0.0252(5) Uani 1 1 d . .
C15 C -0.3536(3) 0.0859(3) 0.39541(8) 0.0390(7) Uani 1 1 d . .
H15 H -0.3567 0.1132 0.4183 0.047 Uiso 1 1 calc R U
C19 C -0.2497(3) -0.0390(3) 0.35057(8) 0.0524(8) Uani 1 1 d . .
H19 H -0.1823 -0.0958 0.3427 0.063 Uiso 1 1 calc R U
C12 C 0.2148(3) 0.3669(3) 0.29147(8) 0.0484(8) Uani 1 1 d . .
H12 H 0.2861 0.4089 0.3025 0.058 Uiso 1 1 calc R U
C16 C -0.4535(3) 0.1261(3) 0.37312(9) 0.0486(8) Uani 1 1 d . .
H16 H -0.5225 0.1812 0.3809 0.058 Uiso 1 1 calc R U
C18 C -0.3508(3) 0.0010(4) 0.32858(9) 0.0697(11) Uani 1 1 d . .
H18 H -0.351 -0.0295 0.3059 0.084 Uiso 1 1 calc R U
C11 C 0.1749(4) 0.4118(4) 0.25941(9) 0.0674(10) Uani 1 1 d . .
H11 H 0.219 0.4839 0.249 0.081 Uiso 1 1 calc R U
C10 C 0.0715(4) 0.3507(4) 0.24304(9) 0.0772(12) Uani 1 1 d . .
H10 H 0.0458 0.3802 0.2213 0.093 Uiso 1 1 calc R U
C9 C 0.0051(4) 0.2462(4) 0.25830(9) 0.0751(12) Uani 1 1 d . .
H9 H -0.0663 0.2051 0.2471 0.09 Uiso 1 1 calc R U
C8 C 0.0443(3) 0.2015(3) 0.29057(8) 0.0558(9) Uani 1 1 d . .
H8 H -0.0014 0.1307 0.301 0.067 Uiso 1 1 calc R U
C17 C -0.4508(3) 0.0850(4) 0.33975(9) 0.0593(9) Uani 1 1 d . .
H17 H -0.5166 0.1138 0.3245 0.071 Uiso 1 1 calc R U

loop_
_atom_site_aniso_label
_atom_site_aniso_U_11
_atom_site_aniso_U_22
_atom_site_aniso_U_33
_atom_site_aniso_U_23
_atom_site_aniso_U_13
_atom_site_aniso_U_12
O4 0.0396(11) 0.0191(9) 0.0520(11) 0.0009(8) -0.0177(9) -0.0007(8)
O2 0.0695(14) 0.0417(11) 0.0256(10) 0.0005(9) 0.0060(9) 0.0258(10)
O3 0.117(2) 0.0616(15) 0.0413(12) -0.0065(11) 0.0091(14) 0.0559(15)
C4 0.0422(16) 0.0250(13) 0.0345(15) -0.0010(12) 0.0090(13) 0.0091(12)
C5 0.0257(13) 0.0212(12) 0.0249(13) -0.0030(10) 0.0016(10) -0.0005(10)
O5 0.0351(10) 0.0191(9) 0.0388(10) 0.0013(7) -0.0053(8) -0.0066(7)
O6W 0.0499(12) 0.0309(10) 0.0320(10) 0.0053(8) 0.0087(9) 0.0143(9)
O7W 0.149(3) 0.0568(16) 0.0662(17) -0.0123(15) -0.0687(19) 0.0123(18)
Co1 0.0384(2) 0.02088(18) 0.02665(19) -0.00076(14) -0.00141(15) 0.00791(15)
O1 0.0371(10) 0.0280(10) 0.0391(10) -0.0114(8) 0.0012(8) 0.0031(8)
N2 0.0308(11) 0.0271(11) 0.0224(10) -0.0024(9) 0.0016(9) -0.0033(9)
C2 0.0267(13) 0.0186(12) 0.0260(12) 0.0015(10) -0.0012(10) 0.0012(10)
C13 0.0299(13) 0.0219(12) 0.0425(15) 0.0025(11) 0.0029(12) -0.0032(11)
N1 0.0248(10) 0.0176(10) 0.0288(11) -0.0006(8) 0.0018(9) -0.0006(8)
C14 0.0274(13) 0.0237(13) 0.0416(15) 0.0020(11) 0.0000(12) -0.0075(10)
C3 0.0241(12) 0.0182(12) 0.0301(13) -0.0004(10) 0.0003(11) 0.0034(10)
C7 0.0369(15) 0.0382(15) 0.0273(14) -0.0038(12) 0.0042(12) 0.0010(13)
C6 0.0280(14) 0.0385(15) 0.0346(15) -0.0023(12) 0.0035(12) -0.0042(12)
C1 0.0231(12) 0.0241(13) 0.0286(13) -0.0028(10) -0.0026(10) 0.0022(10)
C15 0.0337(15) 0.0284(14) 0.0548(18) -0.0057(13) -0.0051(14) -0.0041(12)
C19 0.0387(17) 0.073(2) 0.0453(18) -0.0140(17) -0.0009(15) -0.0007(16)
C12 0.0495(19) 0.0533(19) 0.0423(17) 0.0031(15) 0.0096(15) -0.0081(15)
C16 0.0355(16) 0.0318(16) 0.079(2) 0.0006(15) -0.0094(16) -0.0012(13)
C18 0.047(2) 0.121(3) 0.0412(19) -0.005(2) -0.0040(17) -0.012(2)
C11 0.087(3) 0.067(2) 0.048(2) 0.0206(19) 0.012(2) -0.007(2)
C10 0.109(3) 0.083(3) 0.040(2) 0.0196(19) -0.010(2) 0.008(3)
C9 0.089(3) 0.082(3) 0.055(2) 0.010(2) -0.030(2) -0.014(2)
C8 0.064(2) 0.054(2) 0.0489(19) 0.0095(16) -0.0129(17) -0.0149(17)
C17 0.0365(18) 0.074(2) 0.067(2) 0.025(2) -0.0152(17) -0.0090(17)

loop_
_atom_type_symbol
_atom_type_description
_atom_type_scat_dispersion_real
_atom_type_scat_dispersion_imag
_atom_type_scat_source
C C 0.0033 0.0016 'International Tables Vol C Tables 4.2.6.8 and 6.1.1.4'
H H 0 0 'International Tables Vol C Tables 4.2.6.8 and 6.1.1.4'
N N 0.0061 0.0033 'International Tables Vol C Tables 4.2.6.8 and 6.1.1.4'
O O 0.0106 0.006 'International Tables Vol C Tables 4.2.6.8 and 6.1.1.4'
Co Co 0.3494 0.9721 'International Tables Vol C Tables 4.2.6.8 and 6.1.1.4'

loop_
_geom_angle_atom_site_label_1
_geom_angle_atom_site_label_2
_geom_angle_atom_site_label_3
_geom_angle
_geom_angle_site_symmetry_1
_geom_angle_site_symmetry_3
C5 O4 Co1 127.04(16) . .
C4 O2 Co1 115.07(15) . .
O3 C4 O2 125.4(2) . .
O3 C4 C3 117.5(2) . .
O2 C4 C3 117.1(2) . .
O5 C5 O4 125.4(2) . .
O5 C5 C2 116.6(2) . .
O4 C5 C2 118.0(2) . .
C5 O5 Co1 133.96(16) . 7_665
O5 Co1 O2 171.83(7) 7_655 .
O5 Co1 O6W 90.26(7) 7_655 .
O2 Co1 O6W 95.11(8) . .
O5 Co1 O4 88.29(7) 7_655 .
O2 Co1 O4 86.39(8) . .
O6W Co1 O4 178.43(7) . .
O5 Co1 O7W 89.44(12) 7_655 .
O2 Co1 O7W 96.77(12) . .
O6W Co1 O7W 89.25(10) . .
O4 Co1 O7W 90.12(10) . .
O5 Co1 N1 97.95(7) 7_655 .
O2 Co1 N1 75.90(7) . .
O6W Co1 N1 90.49(7) . .
O4 Co1 N1 90.32(7) . .
O7W Co1 N1 172.61(12) . .
C1 N2 C6 122.2(2) . .
C1 N2 C2 112.93(19) . .
C6 N2 C2 122.2(2) . .
N2 C2 C5 110.59(19) . .
N2 C2 C3 101.17(18) . .
C5 C2 C3 113.15(19) . .
N1 C13 C14 113.2(2) . .
C1 N1 C3 107.39(18) . .
C1 N1 C13 115.15(19) . .
C3 N1 C13 115.32(18) . .
C1 N1 Co1 104.17(14) . .
C3 N1 Co1 98.29(13) . .
C13 N1 Co1 114.68(14) . .
C19 C14 C15 118.3(3) . .
C19 C14 C13 121.2(3) . .
C15 C14 C13 120.4(2) . .
N1 C3 C4 111.07(19) . .
N1 C3 C2 102.74(18) . .
C4 C3 C2 115.5(2) . .
C12 C7 C8 118.5(3) . .
C12 C7 C6 120.1(3) . .
C8 C7 C6 121.4(3) . .
N2 C6 C7 114.5(2) . .
O1 C1 N2 127.1(2) . .
O1 C1 N1 124.8(2) . .
N2 C1 N1 108.06(19) . .
C16 C15 C14 121.0(3) . .
C14 C19 C18 120.1(3) . .
C7 C12 C11 120.9(3) . .
C17 C16 C15 119.9(3) . .
C17 C18 C19 120.8(3) . .
C10 C11 C12 120.0(3) . .
C11 C10 C9 120.3(3) . .
C10 C9 C8 119.8(4) . .
C7 C8 C9 120.5(3) . .
C16 C17 C18 119.8(3) . .

loop_
_geom_bond_atom_site_label_1
_geom_bond_atom_site_label_2
_geom_bond_distance
_geom_bond_site_symmetry_2
O4 C5 1.259(3) .
O4 Co1 2.1042(17) .
O2 C4 1.269(3) .
O2 Co1 2.0588(18) .
O3 C4 1.217(3) .
C4 C3 1.527(3) .
C5 O5 1.243(3) .
C5 C2 1.529(3) .
O5 Co1 2.0390(16) 7_665
O6W Co1 2.0804(18) .
O7W Co1 2.105(2) .
Co1 O5 2.0389(16) 7_655
Co1 N1 2.3125(19) .
O1 C1 1.212(3) .
N2 C1 1.348(3) .
N2 C6 1.457(3) .
N2 C2 1.459(3) .
C2 C3 1.538(3) .
C13 N1 1.489(3) .
C13 C14 1.507(4) .
N1 C1 1.421(3) .
N1 C3 1.479(3) .
C14 C19 1.378(4) .
C14 C15 1.389(4) .
C7 C12 1.372(4) .
C7 C8 1.379(4) .
C7 C6 1.509(4) .
C15 C16 1.382(4) .
C19 C18 1.383(5) .
C12 C11 1.382(4) .
C16 C17 1.360(5) .
C18 C17 1.372(5) .
C11 C10 1.357(5) .
C10 C9 1.365(5) .
C9 C8 1.387(4) .

loop_
_geom_hbond_atom_site_label_D
_geom_hbond_atom_site_label_H
_geom_hbond_atom_site_label_A
_geom_hbond_distance_DH
_geom_hbond_distance_HA
_geom_hbond_distance_DA
_geom_hbond_angle_DHA
_geom_hbond_site_symmetry_A
O6W H6WA O2 0.85 1.85 2.700(2) 176.9 5_556
O6W H6WB O4 0.85 1.97 2.734(2) 149.2 7_655
O7W H7WC O3 0.83(4) 1.90(5) 2.673(3) 154(5) 3_556
C6 H6B O1 0.97 2.48 3.422(3) 163.3 7_665

loop_
_geom_torsion_atom_site_label_1
_geom_torsion_atom_site_label_2
_geom_torsion_atom_site_label_3
_geom_torsion_atom_site_label_4
_geom_torsion
_geom_torsion_site_symmetry_4
Co1 O2 C4 O3 -163.4(3) .
Co1 O2 C4 C3 16.7(3) .
Co1 O4 C5 O5 154.72(19) .
Co1 O4 C5 C2 -25.6(3) .
O4 C5 O5 Co1 -10.4(4) 7_665
C2 C5 O5 Co1 169.88(15) 7_665
C1 N2 C2 C5 102.3(2) .
C6 N2 C2 C5 -59.5(3) .
C1 N2 C2 C3 -17.8(2) .
C6 N2 C2 C3 -179.7(2) .
O5 C5 C2 N2 120.8(2) .
O4 C5 C2 N2 -59.0(3) .
O5 C5 C2 C3 -126.6(2) .
O4 C5 C2 C3 53.7(3) .
C14 C13 N1 C1 -67.3(3) .
C14 C13 N1 C3 58.7(3) .
C14 C13 N1 Co1 171.85(16) .
N1 C13 C14 C19 85.2(3) .
N1 C13 C14 C15 -93.8(3) .
C1 N1 C3 C4 -150.6(2) .
C13 N1 C3 C4 79.5(3) .
Co1 N1 C3 C4 -42.9(2) .
C1 N1 C3 C2 -26.5(2) .
C13 N1 C3 C2 -156.39(19) .
Co1 N1 C3 C2 81.23(16) .
O3 C4 C3 N1 -156.9(3) .
O2 C4 C3 N1 23.0(3) .
O3 C4 C3 C2 86.6(3) .
O2 C4 C3 C2 -93.4(3) .
N2 C2 C3 N1 25.8(2) .
C5 C2 C3 N1 -92.5(2) .
N2 C2 C3 C4 146.9(2) .
C5 C2 C3 C4 28.6(3) .
C1 N2 C6 C7 102.5(3) .
C2 N2 C6 C7 -97.3(3) .
C12 C7 C6 N2 135.2(3) .
C8 C7 C6 N2 -47.6(4) .
C6 N2 C1 O1 -14.5(4) .
C2 N2 C1 O1 -176.4(2) .
C6 N2 C1 N1 163.5(2) .
C2 N2 C1 N1 1.6(3) .
C3 N1 C1 O1 -165.4(2) .
C13 N1 C1 O1 -35.5(3) .
Co1 N1 C1 O1 91.0(2) .
C3 N1 C1 N2 16.4(3) .
C13 N1 C1 N2 146.4(2) .
Co1 N1 C1 N2 -87.15(18) .
C19 C14 C15 C16 -3.0(4) .
C13 C14 C15 C16 176.0(2) .
C15 C14 C19 C18 2.5(4) .
C13 C14 C19 C18 -176.5(3) .
C8 C7 C12 C11 -0.6(5) .
C6 C7 C12 C11 176.6(3) .
C14 C15 C16 C17 1.0(4) .
C14 C19 C18 C17 0.1(5) .
C7 C12 C11 C10 -0.4(5) .
C12 C11 C10 C9 1.0(6) .
C11 C10 C9 C8 -0.6(6) .
C12 C7 C8 C9 1.0(5) .
C6 C7 C8 C9 -176.2(3) .
C10 C9 C8 C7 -0.5(6) .
C15 C16 C17 C18 1.7(5) .
C19 C18 C17 C16 -2.3(6) .
